data_4062263
loop_
_publ_author_name
'Wang, Jianhui'
'Li, Shoujian'
'Zheng, Chong'
'Maguire, John A.'
'Sarkar, Biprajit'
'Kaim, Wolfgang'
'Hosmane, Narayan S.'

_publ_section_title
;
 Chemistry of C-Trimethylsilyl-Substituted Heterocarboranes.
 29. Synthetic and Structural Studies on Lanthanacarboranes with Two
 and Three "Carbons Apart" Carborane Cages Bonding to Ln(III) Metal
 (Ln(III) = Nd, Gd, Dy, Ho, Er, Tb, Lu)
;
_journal_issue 21
_journal_name_full Organometallics
_journal_page_first 4334
_journal_page_last 4342
_journal_paper_doi 10.1021/om030426x
_journal_volume 22
_journal_year 2003
_chemical_formula_sum 'C56 H136 B16 Gd2 Na2 O6 Si8'
_chemical_formula_weight 1663.80
_space_group_IT_number 14
_symmetry_cell_setting monoclinic
_symmetry_space_group_name_Hall '-P 2yn'
_symmetry_space_group_name_H-M 'P 1 21/n 1'
_cell_angle_alpha 90.00
_cell_angle_beta 92.244(4)
_cell_angle_gamma 90.00
_cell_formula_units_Z 2
_cell_length_a 11.644(2)
_cell_length_b 17.426(3)
_cell_length_c 22.031(4)
_cell_measurement_temperature 173(2)
_cell_volume 4467.1(14)
_diffrn_ambient_temperature 173(2)
_exptl_crystal_density_diffrn 1.237
_cod_original_sg_symbol_H-M 'P 21/n'
_cod_database_code 4062263

loop_
_symmetry_equiv_pos_as_xyz
'x, y, z'
'-x+1/2, y+1/2, -z+1/2'
'-x, -y, -z'
'x-1/2, -y-1/2, z-1/2'

loop_
_atom_site_label
_atom_site_type_symbol
_atom_site_fract_x
_atom_site_fract_y
_atom_site_fract_z
_atom_site_U_iso_or_equiv
_atom_site_adp_type
_atom_site_occupancy
_atom_site_symmetry_multiplicity
_atom_site_calc_flag
_atom_site_refinement_flags
_atom_site_disorder_assembly
_atom_site_disorder_group
Gd Gd 0.51649(3) 0.106938(19) 0.470652(15) 0.02214(13) Uani 1 1 d . . .
Si1 Si 0.69638(18) 0.25943(12) 0.58939(9) 0.0313(5) Uani 1 1 d . . .
Si2 Si 0.26729(18) 0.28340(13) 0.44737(10) 0.0343(5) Uani 1 1 d . . .
Si3 Si 0.31700(17) 0.03493(12) 0.31896(9) 0.0289(4) Uani 1 1 d . . .
Si4 Si 0.81329(17) 0.03199(13) 0.38988(10) 0.0310(5) Uani 1 1 d . . .
Na Na 0.8114(3) -0.18777(18) 0.14977(14) 0.0399(7) Uani 1 1 d . . .
C11 C 0.5977(6) 0.2381(4) 0.5231(3) 0.0263(15) Uani 1 1 d . . .
B12 B 0.4639(7) 0.2388(5) 0.5273(4) 0.0281(17) Uani 1 1 d . . .
H12 H 0.4135 0.2423 0.5694 0.017(16) Uiso 1 1 calc R . .
C13 C 0.4160(6) 0.2468(4) 0.4603(3) 0.0288(16) Uani 1 1 d . . .
B14 B 0.5136(7) 0.2437(5) 0.4125(4) 0.0274(18) Uani 1 1 d . . .
H14 H 0.4701 0.2406 0.3663 0.07(3) Uiso 1 1 calc R . .
B15 B 0.6358(7) 0.2374(5) 0.4548(4) 0.0309(19) Uani 1 1 d . . .
H15 H 0.7306 0.2265 0.4556 0.12(5) Uiso 1 1 calc R . .
B16 B 0.5323(7) 0.3035(5) 0.4776(4) 0.0326(19) Uani 1 1 d . . .
H16 H 0.5391 0.3676 0.4793 0.05(3) Uiso 1 1 calc R . .
C21 C 0.6556(6) 0.0254(4) 0.3995(3) 0.0245(15) Uani 1 1 d . . .
B22 B 0.5653(7) 0.0681(5) 0.3557(4) 0.0291(19) Uani 1 1 d . . .
H22 H 0.5826 0.1102 0.3188 0.027(18) Uiso 1 1 calc R . .
C23 C 0.4475(6) 0.0284(4) 0.3700(3) 0.0238(14) Uani 1 1 d . . .
B24 B 0.4598(6) -0.0336(4) 0.4216(3) 0.0213(16) Uani 1 1 d . . .
H24 H 0.3764 -0.0657 0.4198 0.12(5) Uiso 1 1 calc R . .
B25 B 0.5985(7) -0.0353(5) 0.4408(4) 0.0252(17) Uani 1 1 d . . .
H25 H 0.6718 -0.0695 0.4610 0.07(3) Uiso 1 1 calc R . .
B26 B 0.5598(7) -0.0340(5) 0.3626(4) 0.0277(18) Uani 1 1 d . . .
H26 H 0.5741 -0.0792 0.3276 0.028(19) Uiso 1 1 calc R . .
O31 O 0.6351(5) -0.1299(4) 0.1358(3) 0.0610(19) Uani 1 1 d . . .
C32 C 0.5916(11) -0.0864(8) 0.1849(6) 0.085(4) Uani 1 1 d . . .
H32A H 0.6557 -0.0691 0.2124 0.09(4) Uiso 1 1 calc R . .
H32B H 0.5392 -0.1185 0.2086 0.08(3) Uiso 1 1 calc R . .
C33 C 0.531(2) -0.0214(11) 0.1597(11) 0.183(13) Uani 1 1 d . . .
H33A H 0.4499 -0.0224 0.1722 0.28(14) Uiso 1 1 calc R . .
H33B H 0.5665 0.0266 0.1753 0.4(2) Uiso 1 1 calc R . .
C34 C 0.5335(17) -0.0229(10) 0.0956(11) 0.131(7) Uani 1 1 d . . .
H34A H 0.5838 0.0182 0.0806 0.24(12) Uiso 1 1 calc R . .
H34B H 0.4554 -0.0163 0.0769 0.23(11) Uiso 1 1 calc R . .
C35 C 0.5804(10) -0.1001(9) 0.0812(6) 0.089(4) Uani 1 1 d . . .
H35A H 0.5177 -0.1347 0.0669 0.07(3) Uiso 1 1 calc R . .
H35B H 0.6368 -0.0959 0.0489 0.12(5) Uiso 1 1 calc R . .
O41 O 0.8100(5) -0.2247(3) 0.2498(3) 0.0475(15) Uani 1 1 d . . .
C42 C 0.9176(8) -0.2467(6) 0.2786(4) 0.051(2) Uani 1 1 d . . .
H42A H 0.9637 -0.2004 0.2889 0.07(3) Uiso 1 1 calc R . .
H42B H 0.9616 -0.2789 0.2507 0.07(3) Uiso 1 1 calc R . .
C43 C 0.8947(11) -0.2905(9) 0.3347(6) 0.087(4) Uani 1 1 d . . .
H43A H 0.9115 -0.2590 0.3714 0.22(11) Uiso 1 1 calc R . .
H43B H 0.9416 -0.3379 0.3373 0.09(4) Uiso 1 1 calc R . .
C44 C 0.7684(11) -0.3093(7) 0.3283(5) 0.075(3) Uani 1 1 d . . .
H44A H 0.7563 -0.3600 0.3088 0.14(6) Uiso 1 1 calc R . .
H44B H 0.7329 -0.3097 0.3684 0.12(5) Uiso 1 1 calc R . .
C45 C 0.7188(8) -0.2461(6) 0.2888(4) 0.055(2) Uani 1 1 d . . .
H45A H 0.6508 -0.2645 0.2646 0.04(2) Uiso 1 1 calc R . .
H45B H 0.6956 -0.2019 0.3138 0.05(3) Uiso 1 1 calc R . .
O51 O 0.8909(5) -0.0672(3) 0.1598(3) 0.0526(16) Uani 1 1 d . . .
C52 C 0.8710(8) -0.0094(5) 0.1144(5) 0.056(3) Uani 1 1 d . . .
H52A H 0.8102 0.0264 0.1267 0.08(3) Uiso 1 1 calc R . .
H52B H 0.8468 -0.0331 0.0751 0.06(3) Uiso 1 1 calc R . .
C53 C 0.9810(10) 0.0314(7) 0.1090(6) 0.077(4) Uani 1 1 d . . .
H53A H 0.9680 0.0859 0.0979 0.05(3) Uiso 1 1 calc R . .
H53B H 1.0284 0.0071 0.0780 0.23(11) Uiso 1 1 calc R . .
C54 C 1.0379(12) 0.0246(9) 0.1712(7) 0.094(5) Uani 1 1 d . . .
H54A H 1.0119 0.0656 0.1986 0.23(12) Uiso 1 1 calc R . .
H54B H 1.1227 0.0266 0.1694 0.08(4) Uiso 1 1 calc R . .
C55 C 0.9978(11) -0.0532(7) 0.1913(6) 0.074(3) Uani 1 1 d . . .
H55A H 1.0545 -0.0931 0.1812 0.22(10) Uiso 1 1 calc R . .
H55B H 0.9881 -0.0538 0.2357 0.14(6) Uiso 1 1 calc R . .
C101 C 0.6152(7) 0.2547(5) 0.6609(3) 0.0385(19) Uani 1 1 d . . .
H10A H 0.6672 0.2662 0.6957 0.05(2) Uiso 1 1 calc R . .
H10B H 0.5831 0.2031 0.6654 0.04(2) Uiso 1 1 calc R . .
H10C H 0.5526 0.2924 0.6589 0.06(3) Uiso 1 1 calc R . .
C102 C 0.7599(8) 0.3577(5) 0.5810(4) 0.045(2) Uani 1 1 d . . .
H10D H 0.8114 0.3688 0.6161 0.08(4) Uiso 1 1 calc R . .
H10E H 0.6981 0.3959 0.5786 0.09(4) Uiso 1 1 calc R . .
H10F H 0.8033 0.3597 0.5438 0.07(3) Uiso 1 1 calc R . .
C103 C 0.8210(7) 0.1923(5) 0.5953(4) 0.046(2) Uani 1 1 d . . .
H10G H 0.8701 0.2058 0.6308 0.03(2) Uiso 1 1 calc R . .
H10H H 0.8654 0.1962 0.5585 0.06(3) Uiso 1 1 calc R . .
H10I H 0.7929 0.1396 0.5996 0.03(2) Uiso 1 1 calc R . .
C201 C 0.2211(8) 0.2864(6) 0.3659(4) 0.054(2) Uani 1 1 d . . .
H20A H 0.1423 0.3060 0.3618 0.05(3) Uiso 1 1 calc R . .
H20B H 0.2241 0.2345 0.3488 0.05(3) Uiso 1 1 calc R . .
H20C H 0.2725 0.3202 0.3440 0.14(6) Uiso 1 1 calc R . .
C202 C 0.1643(7) 0.2227(6) 0.4896(4) 0.050(2) Uani 1 1 d . . .
H20D H 0.1895 0.2201 0.5326 0.11(5) Uiso 1 1 calc R . .
H20E H 0.1623 0.1709 0.4724 0.09(4) Uiso 1 1 calc R . .
H20F H 0.0874 0.2454 0.4861 0.07(3) Uiso 1 1 calc R . .
C203 C 0.2568(9) 0.3834(6) 0.4800(5) 0.065(3) Uani 1 1 d . . .
H20G H 0.2828 0.3827 0.5228 0.09(4) Uiso 1 1 calc R . .
H20H H 0.1769 0.4009 0.4766 0.09(4) Uiso 1 1 calc R . .
H20I H 0.3054 0.4183 0.4574 0.08(4) Uiso 1 1 calc R . .
C301 C 0.1886(7) 0.0524(5) 0.3649(4) 0.047(2) Uani 1 1 d . . .
H30A H 0.1199 0.0560 0.3378 0.08(3) Uiso 1 1 calc R . .
H30B H 0.1987 0.1005 0.3875 0.08(4) Uiso 1 1 calc R . .
H30C H 0.1796 0.0099 0.3934 0.06(3) Uiso 1 1 calc R . .
C302 C 0.2931(8) -0.0569(5) 0.2757(4) 0.044(2) Uani 1 1 d . . .
H30D H 0.2242 -0.0521 0.2490 0.07(3) Uiso 1 1 calc R . .
H30E H 0.2828 -0.0992 0.3043 0.07(3) Uiso 1 1 calc R . .
H30F H 0.3598 -0.0674 0.2513 0.13(5) Uiso 1 1 calc R . .
C303 C 0.3313(7) 0.1161(5) 0.2640(4) 0.043(2) Uani 1 1 d . . .
H30G H 0.2621 0.1190 0.2373 0.11(4) Uiso 1 1 calc R . .
H30H H 0.3985 0.1075 0.2395 0.05(3) Uiso 1 1 calc R . .
H30I H 0.3407 0.1644 0.2865 0.10(4) Uiso 1 1 calc R . .
C401 C 0.8452(8) 0.1014(8) 0.3284(6) 0.079(4) Uani 1 1 d . . .
H40A H 0.9284 0.1042 0.3238 0.19(7) Uiso 1 1 calc R . .
H40B H 0.8159 0.1522 0.3390 0.09(4) Uiso 1 1 calc R . .
H40C H 0.8079 0.0843 0.2901 0.20(9) Uiso 1 1 calc R . .
C402 C 0.8729(8) -0.0636(5) 0.3703(5) 0.057(3) Uani 1 1 d . . .
H40D H 0.9559 -0.0592 0.3653 0.12(5) Uiso 1 1 calc R . .
H40E H 0.8359 -0.0819 0.3323 0.05(3) Uiso 1 1 calc R . .
H40F H 0.8583 -0.1001 0.4029 0.08(3) Uiso 1 1 calc R . .
C403 C 0.8809(8) 0.0663(7) 0.4628(5) 0.065(3) Uani 1 1 d . . .
H40G H 0.9642 0.0703 0.4589 0.08(3) Uiso 1 1 calc R . .
H40H H 0.8644 0.0298 0.4953 0.12(5) Uiso 1 1 calc R . .
H40I H 0.8497 0.1167 0.4728 0.16(7) Uiso 1 1 calc R . .

loop_
_atom_site_aniso_label
_atom_site_aniso_U_11
_atom_site_aniso_U_22
_atom_site_aniso_U_33
_atom_site_aniso_U_23
_atom_site_aniso_U_13
_atom_site_aniso_U_12
Gd 0.02279(18) 0.02396(19) 0.01964(18) 0.00134(15) 0.00053(12) 0.00012(15)
Si1 0.0349(11) 0.0299(11) 0.0286(11) -0.0052(9) -0.0039(9) -0.0043(9)
Si2 0.0338(11) 0.0332(11) 0.0355(12) 0.0010(9) -0.0031(9) 0.0078(9)
Si3 0.0258(10) 0.0341(11) 0.0263(10) 0.0016(9) -0.0063(8) 0.0026(8)
Si4 0.0225(10) 0.0369(12) 0.0338(11) 0.0043(9) 0.0054(8) 0.0020(8)
Na 0.0429(18) 0.0382(18) 0.0391(18) -0.0075(14) 0.0066(14) -0.0013(14)
C11 0.029(4) 0.023(4) 0.027(4) 0.000(3) 0.000(3) -0.002(3)
B12 0.028(4) 0.027(4) 0.029(4) 0.001(4) -0.003(3) 0.005(3)
C13 0.031(4) 0.024(4) 0.031(4) 0.004(3) -0.001(3) 0.000(3)
B14 0.025(4) 0.023(4) 0.034(5) 0.006(4) -0.002(3) -0.004(3)
B15 0.031(4) 0.033(5) 0.029(4) 0.003(4) 0.002(4) -0.006(4)
B16 0.031(5) 0.030(4) 0.036(5) 0.000(4) -0.006(4) -0.007(4)
C21 0.024(3) 0.029(4) 0.021(3) -0.001(3) 0.002(3) 0.003(3)
B22 0.024(4) 0.047(5) 0.017(4) -0.002(4) 0.006(3) 0.014(4)
C23 0.025(3) 0.029(4) 0.018(3) -0.001(3) 0.002(3) 0.000(3)
B24 0.017(4) 0.026(4) 0.021(4) -0.005(3) 0.001(3) 0.002(3)
B25 0.029(4) 0.024(4) 0.022(4) -0.007(3) -0.002(3) 0.002(3)
B26 0.028(4) 0.036(5) 0.019(4) 0.001(3) -0.001(3) 0.004(4)
O31 0.052(4) 0.081(5) 0.050(4) -0.027(4) 0.000(3) 0.012(3)
C32 0.068(7) 0.107(11) 0.080(8) -0.045(8) 0.029(7) -0.005(7)
C33 0.28(3) 0.074(11) 0.20(2) 0.020(13) 0.19(2) 0.046(15)
C34 0.093(12) 0.095(13) 0.20(2) -0.018(14) -0.051(13) 0.001(10)
C35 0.053(7) 0.140(13) 0.072(8) -0.029(9) -0.016(6) 0.008(8)
O41 0.048(3) 0.053(4) 0.042(3) 0.003(3) 0.008(3) 0.004(3)
C42 0.056(6) 0.050(6) 0.047(5) 0.000(4) 0.003(4) 0.011(5)
C43 0.076(8) 0.106(10) 0.081(9) 0.036(8) 0.021(7) 0.017(8)
C44 0.102(10) 0.069(8) 0.053(7) 0.011(6) 0.006(6) -0.014(7)
C45 0.057(6) 0.054(6) 0.055(6) -0.011(5) 0.021(5) -0.007(5)
O51 0.053(4) 0.037(3) 0.068(4) 0.002(3) 0.002(3) -0.010(3)
C52 0.050(6) 0.046(6) 0.072(7) 0.011(5) -0.004(5) 0.004(5)
C53 0.064(7) 0.071(8) 0.095(9) 0.040(7) -0.020(7) -0.020(6)
C54 0.086(9) 0.097(10) 0.095(10) 0.045(9) -0.034(8) -0.039(8)
C55 0.079(8) 0.070(8) 0.072(8) 0.019(6) -0.026(6) -0.028(7)
C101 0.045(5) 0.041(5) 0.028(4) -0.004(4) -0.004(3) -0.006(4)
C102 0.052(5) 0.044(5) 0.038(5) -0.007(4) -0.004(4) -0.012(4)
C103 0.041(5) 0.052(6) 0.045(5) -0.007(4) -0.009(4) 0.002(4)
C201 0.052(6) 0.060(6) 0.050(6) 0.000(5) -0.014(5) 0.020(5)
C202 0.036(5) 0.056(6) 0.058(6) -0.001(5) 0.004(4) -0.001(4)
C203 0.053(6) 0.052(6) 0.089(8) -0.028(6) -0.017(6) 0.016(5)
C301 0.033(4) 0.053(6) 0.055(6) 0.003(5) 0.002(4) 0.003(4)
C302 0.049(5) 0.039(5) 0.043(5) 0.002(4) -0.018(4) -0.008(4)
C303 0.046(5) 0.044(5) 0.038(4) 0.006(4) -0.008(4) 0.004(4)
C401 0.033(5) 0.104(10) 0.103(10) 0.060(8) 0.022(6) 0.010(6)
C402 0.039(5) 0.048(6) 0.085(8) -0.013(6) 0.022(5) 0.001(4)
C403 0.034(5) 0.090(8) 0.070(7) -0.025(7) -0.007(5) -0.001(5)

loop_
_geom_bond_atom_site_label_1
_geom_bond_atom_site_label_2
_geom_bond_distance
_geom_bond_site_symmetry_2
_geom_bond_publ_flag
Gd B15 2.694(8) . ?
Gd B12 2.696(8) . ?
Gd C23 2.701(7) . ?
Gd B24 2.701(8) 3_656 ?
Gd C21 2.702(7) . ?
Gd B22 2.704(8) . ?
Gd B14 2.705(8) . ?
Gd C13 2.710(7) . ?
Gd B25 2.713(8) 3_656 ?
Gd C11 2.715(7) . ?
Gd B25 2.745(8) . ?
Gd B24 2.747(8) . ?
Si1 C11 1.859(7) . ?
Si1 C103 1.865(8) . ?
Si1 C101 1.870(8) . ?
Si1 C102 1.877(9) . ?
Si2 C201 1.855(9) . ?
Si2 C13 1.857(7) . ?
Si2 C202 1.873(9) . ?
Si2 C203 1.890(9) . ?
Si3 C23 1.857(7) . ?
Si3 C301 1.863(8) . ?
Si3 C303 1.874(8) . ?
Si3 C302 1.878(8) . ?
Si4 C21 1.860(7) . ?
Si4 C403 1.860(10) . ?
Si4 C402 1.862(9) . ?
Si4 C401 1.864(10) . ?
Na O41 2.296(7) . ?
Na O31 2.297(7) . ?
Na O51 2.304(7) . ?
Na B15 2.738(9) 2_645 ?
Na B14 2.771(8) 2_645 ?
C11 B12 1.565(10) . ?
C11 B15 1.586(11) . ?
C11 B16 1.682(11) . ?
B12 C13 1.563(11) . ?
B12 B16 1.781(12) . ?
C13 B14 1.580(11) . ?
C13 B16 1.707(10) . ?
B14 B15 1.674(11) . ?
B14 B16 1.780(12) . ?
B14 Na 2.771(8) 2_655 ?
B15 B16 1.755(12) . ?
B15 Na 2.738(9) 2_655 ?
C21 B25 1.561(10) . ?
C21 B22 1.584(10) . ?
C21 B26 1.704(10) . ?
B22 C23 1.579(11) . ?
B22 B26 1.787(13) . ?
C23 B24 1.571(10) . ?
C23 B26 1.714(10) . ?
B24 B25 1.654(10) . ?
B24 B26 1.778(11) . ?
B24 Gd 2.701(8) 3_656 ?
B25 B26 1.763(11) . ?
B25 Gd 2.713(8) 3_656 ?
O31 C32 1.431(11) . ?
O31 C35 1.435(13) . ?
C32 C33 1.44(2) . ?
C33 C34 1.41(3) . ?
C34 C35 1.49(2) . ?
O41 C42 1.435(10) . ?
O41 C45 1.442(10) . ?
C42 C43 1.487(14) . ?
C43 C44 1.508(17) . ?
C44 C45 1.505(15) . ?
O51 C55 1.422(12) . ?
O51 C52 1.432(11) . ?
C52 C53 1.474(13) . ?
C53 C54 1.504(16) . ?
C54 C55 1.507(15) . ?
